data_7244316
loop_
_publ_author_name
'Mayer, Sergio Federico'
'de la Calle, Cristina'
'Fern\'andez-D\'iaz, Mar\'ia Teresa'
'Amarilla, Jos\'e Manuel'
'Alonso, Jos\'e Antonio'

_publ_section_title
;
 Nitridation effect on lithium iron phosphate cathode for rechargeable
 batteries
;
_journal_issue 6
_journal_name_full 'RSC Advances'
_journal_page_first 3696
_journal_page_last 3707
_journal_paper_doi 10.1039/D1RA07574H
_journal_volume 12
_journal_year 2022
_chemical_formula_sum 'Fe Li0.94 N0.16 O3.84 P'
_chemical_formula_weight 157.0241
_chemical_name_common LiFePO4
_chemical_name_systematic 'Nitrided LFP'
_space_group_IT_number 62
_space_group_name_Hall '-P 2ac 2n'
_space_group_name_H-M_alt 'P n m a'
_symmetry_cell_setting orthorhombic
_symmetry_space_group_name_Hall '-P 2ac 2n'
_symmetry_space_group_name_H-M 'P n m a'
_audit_update_record
;
2021-09-20 deposited with the CCDC.	2022-01-19 downloaded from the CCDC.
;
_cell_angle_alpha 90.0000
_cell_angle_beta 90.0000
_cell_angle_gamma 90.0000
_cell_formula_units_Z 4
_cell_length_a 10.3261(15)
_cell_length_b 6.0071(10)
_cell_length_c 4.6943(7)
_cell_measurement_temperature 298
_cell_volume 291.19(8)
_computing_publication_material 'FULLPROF & publCIF'
_computing_structure_refinement FULLPROF
_diffrn_ambient_temperature 298
_diffrn_measurement_device_type 'D2B diffractometer at ILL-Grenoble'
_diffrn_radiation_type 'Constant Wavelength Neutron Diffraction'
_diffrn_radiation_wavelength 1.59400
_diffrn_source 'nuclear reactor'
_exptl_crystal_density_diffrn 3.582
_exptl_crystal_description unknown
_exptl_crystal_preparation 'Active as intercalation cathode'
_exptl_crystal_recrystallization_method 'Citrate chemistry'
_pd_meas_2theta_range_inc 0.050018
_pd_meas_2theta_range_max 158.70000
_pd_meas_2theta_range_min 0.30000
_pd_meas_number_of_points 3169
_pd_proc_2theta_range_inc 0.050018
_pd_proc_2theta_range_max 158.7996
_pd_proc_2theta_range_min 0.3996
_pd_proc_ls_prof_R_factor 1.3852
_pd_proc_ls_prof_wR_expected 1.8236
_pd_proc_ls_prof_wR_factor 1.7387
_pd_proc_wavelength 1.594000
_refine_ls_goodness_of_fit_all 0.9090
_refine_ls_number_parameters 83
_refine_ls_number_reflns 321
_refine_ls_number_restraints 0
_refine_ls_R_I_factor 4.3960
_cod_data_source_file d1ra07574h3.cif
_cod_data_source_block LiFePO3p8N0p2
_cod_original_formula_sum 'Li0.94 Fe1 P1 N0.16 O3.84'
_cod_database_code 7244316
_publcif_datablock.id {5c676d4f-e3d8-48ac-9be6-b7c9b607820c}

_pd_proc_ls_prof_cr_factor 30.0075
_pd_proc_ls_prof_cwr_factor 26.2048
_pd_proc_ls_prof_cwr_expected 27.4853
_pd_proc_ls_prof_echi2 0.9090
_publcif_funding_html
;
;

loop_
_symmetry_equiv_pos_as_xyz
x,y,z
x+1/2,-y+1/2,-z+1/2
-x,y+1/2,-z
-x+1/2,-y,z+1/2
-x,-y,-z
-x+1/2,y+1/2,z+1/2
x,-y+1/2,z
x+1/2,y,-z+1/2

loop_
_atom_site_label
_atom_site_fract_x
_atom_site_fract_y
_atom_site_fract_z
_atom_site_U_iso_or_equiv
_atom_site_occupancy
_atom_site_adp_type
_atom_site_type_symbol
Li 0.00000 0.00000 0.00000 0.00954 0.94(7) Uiso Li
Fe 0.2833(7) 0.25000 0.983(2) 0.013(2) 1.0000 Uiso Fe
P 0.0964(13) 0.25000 0.414(2) 0.004(2) 1.0000 Uiso P
O1 0.0978(14) 0.25000 0.743(3) 0.008(3) 1.0000 Uiso O
O2 0.4591(11) 0.25000 0.213(3) 0.012(4) 0.84(5) Uiso O
N 0.4591(11) 0.25000 0.213(3) 0.012(4) 0.16(5) Uiso N
O3 0.1638(11) 0.0468(12) 0.2851(17) 0.008(2) 1.0000 Uiso O

loop_
_atom_type_symbol
_atom_type_scat_length_neutron
_atom_type_scat_source
LI -0.19000 V.F._Sears_Neutron_News_3_26_(1992)
FE 0.94500 V.F._Sears_Neutron_News_3_26_(1992)
P 0.51300 V.F._Sears_Neutron_News_3_26_(1992)
O 0.58030 V.F._Sears_Neutron_News_3_26_(1992)
N 0.93600 V.F._Sears_Neutron_News_3_26_(1992)

loop_
_geom_angle_atom_site_label_1
_geom_angle_atom_site_label_2
_geom_angle_atom_site_label_3
O3 Fe O3
153.2 N P
O3 57.5(6) Li
O1 O2 73.8

loop_
_geom_bond_atom_site_label_1
_geom_bond_atom_site_label_2
_geom_bond_distance
Li O1 3.929(13)
Fe O2 4.045(16)
Fe N 4.045(16)
P O3 1.533(9)
